data_7702361
loop_
_publ_author_name
'Khan, M. Ishaque'
'Cevik, Sabri'
'Hayashi, Randy'

_publ_section_title
;
 First 12-tungstovanadate Keggin compound: synthesis and crystal structure
 of [Me4N]7[VW12O40]&#x00B7;15H2O
;
_journal_issue 10
_journal_name_full 'Journal of the Chemical Society, Dalton Transactions'
_journal_page_first 1651
_journal_paper_doi 10.1039/a808760a
_journal_year 1999
_chemical_formula_moiety '7(C4 H12 N)+ (V W12 O40)7- 15(H2 O)'
_chemical_formula_structural '7(C4 H12 N)+ (V W12 O40)7- 15(H2 O)'
_chemical_formula_sum 'C28 H114 N7 O55 V W12'
_chemical_formula_weight 3686.40
_space_group_IT_number 11
_space_group_name_Hall '-P 2yb'
_space_group_name_H-M_alt 'P 1 21/m 1'
_symmetry_cell_setting monoclinic
_symmetry_space_group_name_H-M 'P 1 21/m 1'
_atom_sites_solution_hydrogens geom
_atom_sites_solution_primary direct
_atom_sites_solution_secondary difmap
_audit_creation_method SHELXL
_cell_angle_alpha 90.00
_cell_angle_beta 100.302(2)
_cell_angle_gamma 90.00
_cell_formula_units_Z 2
_cell_length_a 12.9094(2)
_cell_length_b 20.8420(6)
_cell_length_c 15.1180(2)
_cell_measurement_reflns_used 6390
_cell_measurement_temperature 133(2)
_cell_measurement_theta_max 25.0
_cell_measurement_theta_min 3.0
_cell_volume 4002.04(14)
_computing_structure_refinement 'SHELXL-93 (Sheldrick, 1993)'
_computing_structure_solution 'SHELXS-86 (Sheldrick, 1990)'
_diffrn_ambient_temperature 133(2)
_diffrn_measurement_device 'Siemens P4/CCD'
_diffrn_measurement_method 'phi scan frames'
_diffrn_radiation_monochromator graphite
_diffrn_radiation_source 'sealed tube'
_diffrn_radiation_type MoK\a
_diffrn_radiation_wavelength 0.71073
_diffrn_reflns_av_R_equivalents 0.0294
_diffrn_reflns_av_sigmaI/netI 0.0459
_diffrn_reflns_limit_h_max 17
_diffrn_reflns_limit_h_min -16
_diffrn_reflns_limit_k_max 28
_diffrn_reflns_limit_k_min -10
_diffrn_reflns_limit_l_max 16
_diffrn_reflns_limit_l_min -20
_diffrn_reflns_number 19354
_diffrn_reflns_theta_max 29.13
_diffrn_reflns_theta_min 2.39
_diffrn_standards_decay_% 0.04
_diffrn_standards_number 602
_exptl_absorpt_coefficient_mu 17.377
_exptl_absorpt_correction_T_max 0.121
_exptl_absorpt_correction_T_min 0.072
_exptl_absorpt_correction_type empirical
_exptl_crystal_colour brown
_exptl_crystal_density_diffrn 3.059
_exptl_crystal_density_method 'not measured'
_exptl_crystal_description 'opaque prism'
_exptl_crystal_F_000 3364
_exptl_crystal_size_max 0.20
_exptl_crystal_size_mid 0.15
_exptl_crystal_size_min 0.15
_refine_diff_density_max 2.759
_refine_diff_density_min -5.204
_refine_diff_density_rms 0.359
_refine_ls_extinction_method none
_refine_ls_goodness_of_fit_all 1.066
_refine_ls_goodness_of_fit_obs 1.103
_refine_ls_hydrogen_treatment riding
_refine_ls_matrix_type full
_refine_ls_number_parameters 496
_refine_ls_number_reflns 9705
_refine_ls_number_restraints 0
_refine_ls_restrained_S_all 1.084
_refine_ls_restrained_S_obs 1.103
_refine_ls_R_factor_all 0.0591
_refine_ls_R_factor_obs 0.0439
_refine_ls_shift/esd_max 0.001
_refine_ls_shift/esd_mean 0.000
_refine_ls_structure_factor_coef Fsqd
_refine_ls_weighting_details 'w=1/[\s^2^(Fo^2^)+(0.0616P)^2^+52.2021P] where P=(Fo^2^+2Fc^2^)/3'
_refine_ls_weighting_scheme calc
_refine_ls_wR_factor_all 0.1271
_refine_ls_wR_factor_obs 0.1157
_reflns_number_observed 7841
_reflns_number_total 9710
_reflns_observed_criterion >2sigma(I)
_cod_data_source_file 808760a.txt
_cod_data_source_block 97278
_cod_depositor_comments
;
The following automatic conversions were performed:

data item '_refine_ls_weighting_scheme' value 'calc
w=1/[\s^2^(Fo^2^)+(0.0616P)^2^+52.2021P] where P=(Fo^2^+2Fc^2^)/3'
was changed to 'calc'. A new data item '_refine_ls_weighting_details'
was created with the value set to
'w=1/[\s^2^(Fo^2^)+(0.0616P)^2^+52.2021P] where P=(Fo^2^+2Fc^2^)/3'.

Automatic conversion script
Id: cif_fix_values 6909 2019-04-08 15:41:33Z antanas 
;
_cod_original_sg_symbol_H-M P21/m
_cod_database_code 7702361

loop_
_symmetry_equiv_pos_as_xyz
'x, y, z'
'-x, y+1/2, -z'
'-x, -y, -z'
'x, -y-1/2, z'

loop_
_atom_site_aniso_label
_atom_site_aniso_U_11
_atom_site_aniso_U_22
_atom_site_aniso_U_33
_atom_site_aniso_U_23
_atom_site_aniso_U_13
_atom_site_aniso_U_12
W1 0.0260(3) 0.0230(3) 0.0160(3) 0.000 0.0026(2) 0.000
W2 0.0178(2) 0.0175(2) 0.0172(2) 0.00007(14) 0.0031(2) -0.00258(14)
W3 0.0266(2) 0.0243(2) 0.0197(2) -0.0027(2) 0.0077(2) 0.0007(2)
W4 0.0240(2) 0.0151(2) 0.0202(2) -0.00097(15) 0.0052(2) -0.00057(15)
W5 0.0201(2) 0.0150(2) 0.0140(2) 0.00136(14) 0.00541(15) -0.00092(14)
W6 0.0218(2) 0.0247(2) 0.0238(2) -0.0004(2) 0.0042(2) 0.0030(2)
W7 0.0251(3) 0.0243(3) 0.0195(3) 0.000 0.0018(2) 0.000
V1 0.031(2) 0.0293(15) 0.031(2) 0.000 0.0065(13) 0.000
O1 0.016(5) 0.015(4) 0.009(4) 0.000 -0.002(4) 0.000
O2 0.011(3) 0.019(3) 0.018(3) 0.001(3) 0.004(3) 0.001(2)
O3 0.025(4) 0.019(3) 0.011(3) -0.003(3) 0.006(3) 0.003(3)
O4 0.019(3) 0.014(3) 0.013(3) -0.001(2) 0.004(3) -0.001(2)
O5 0.014(3) 0.012(3) 0.007(3) 0.000(2) 0.003(2) -0.003(2)
O6 0.019(4) 0.015(3) 0.022(4) -0.003(3) 0.003(3) 0.004(3)
O7 0.015(5) 0.016(5) 0.017(5) 0.000 0.001(4) 0.000
O12 0.012(3) 0.014(3) 0.009(3) 0.001(2) 0.002(2) -0.004(2)
O13 0.011(3) 0.010(3) 0.011(3) -0.002(2) 0.003(2) 0.003(2)
O22 0.008(4) 0.011(4) 0.010(4) 0.000 0.001(3) 0.000
O24 0.017(3) 0.008(3) 0.006(3) -0.002(2) 0.001(2) -0.001(2)
O25 0.010(3) 0.011(3) 0.011(3) 0.002(2) 0.008(2) -0.002(2)
O33 0.019(5) 0.014(4) 0.007(4) 0.000 0.005(4) 0.000
O34 0.013(3) 0.009(3) 0.012(3) -0.003(2) 0.003(3) 0.000(2)
O36 0.013(3) 0.016(3) 0.013(3) 0.002(2) 0.005(3) 0.001(2)
O45 0.013(3) 0.009(3) 0.010(3) -0.001(2) 0.002(2) 0.002(2)
O46 0.009(3) 0.013(3) 0.015(3) 0.001(2) 0.006(3) 0.003(2)
O55 0.009(4) 0.010(4) 0.017(5) 0.000 0.004(4) 0.000
O57 0.013(3) 0.014(3) 0.007(3) 0.001(2) 0.001(2) 0.001(2)
O66 0.008(4) 0.011(4) 0.014(4) 0.000 0.002(3) 0.000
O67 0.010(3) 0.015(3) 0.006(3) -0.002(2) 0.003(2) 0.003(2)
O122 0.008(4) 0.011(4) 0.003(4) 0.000 0.001(3) 0.000
O346 0.012(3) 0.011(3) 0.006(3) -0.002(2) 0.003(2) 0.006(2)
O557 0.011(4) 0.010(4) 0.002(4) 0.000 0.003(3) 0.000
N1 0.020(4) 0.016(4) 0.021(4) 0.005(3) -0.006(3) -0.005(3)
C11 0.017(5) 0.023(5) 0.016(5) -0.003(4) -0.005(4) 0.000(4)
C12 0.020(5) 0.025(5) 0.028(6) 0.011(4) 0.000(4) -0.004(4)
C13 0.028(8) 0.153(20) 0.024(7) 0.021(10) 0.000(6) -0.019(10)
C14 0.101(15) 0.027(7) 0.114(17) -0.023(9) -0.092(14) 0.014(8)
N2 0.027(5) 0.019(4) 0.018(4) -0.005(3) -0.001(4) 0.001(3)
C21 0.043(8) 0.029(6) 0.043(8) -0.010(5) -0.003(6) -0.006(5)
C22 0.038(8) 0.101(14) 0.051(9) -0.039(9) 0.024(7) -0.033(9)
C23 0.062(10) 0.058(9) 0.024(6) 0.007(6) 0.016(6) 0.006(8)
C24 0.086(13) 0.025(7) 0.057(10) -0.008(7) -0.026(9) 0.014(7)
N3 0.033(8) 0.042(8) 0.004(5) 0.000 0.005(5) 0.000
C31 0.028(8) 0.040(9) 0.011(7) 0.000 0.009(6) 0.000
C32 0.050(12) 0.056(13) 0.030(10) 0.000 0.023(9) 0.000
C33 0.064(11) 0.072(11) 0.037(8) -0.022(8) 0.004(8) -0.019(9)
N4 0.018(6) 0.017(6) 0.018(6) 0.000 0.013(5) 0.000
C41 0.015(7) 0.027(8) 0.025(8) 0.000 0.004(6) 0.000
C42 0.062(12) 0.018(7) 0.017(7) 0.000 0.021(8) 0.000
C43 0.043(8) 0.054(8) 0.036(7) 0.022(6) 0.020(6) 0.029(7)
N5 0.007(6) 0.053(9) 0.021(7) 0.000 0.002(5) 0.000
C51 0.018(8) 0.043(9) 0.015(7) 0.000 -0.007(6) 0.000
C52 0.016(8) 0.056(12) 0.035(10) 0.000 0.011(7) 0.000
C53 0.031(9) 0.174(23) 0.093(15) 0.110(16) 0.001(9) -0.008(11)
O1S 0.030(4) 0.023(4) 0.027(4) 0.010(3) 0.014(3) 0.007(3)
O2S 0.029(5) 0.032(5) 0.045(5) 0.001(4) 0.007(4) -0.002(4)
O3S 0.045(6) 0.027(5) 0.090(8) 0.026(5) 0.045(6) 0.017(4)
O4S 0.058(6) 0.039(5) 0.043(5) -0.026(4) 0.027(5) -0.022(5)
O5S 0.055(9) 0.064(9) 0.018(6) 0.000 -0.007(6) 0.000
O6S 0.032(5) 0.064(7) 0.066(7) -0.016(6) -0.001(5) 0.010(5)
O7S 0.063(8) 0.106(11) 0.139(14) -0.087(11) 0.055(9) -0.047(8)
O8S 0.057(8) 0.169(17) 0.127(13) -0.111(13) 0.035(9) -0.032(9)

loop_
_atom_site_label
_atom_site_type_symbol
_atom_site_fract_x
_atom_site_fract_y
_atom_site_fract_z
_atom_site_U_iso_or_equiv
_atom_site_thermal_displace_type
_atom_site_occupancy
_atom_site_calc_flag
_atom_site_refinement_flags
W1 W 0.30579(5) 0.2500 0.04904(4) 0.02183(14) Uani 1 d S
W2 W 0.22223(3) 0.16930(2) 0.21312(3) 0.01750(10) Uani 1 d .
W3 W 0.55701(4) 0.16183(2) 0.09442(3) 0.02309(11) Uani 1 d .
W4 W 0.47405(3) 0.08095(2) 0.25825(3) 0.01957(10) Uani 1 d .
W5 W 0.38192(3) 0.16951(2) 0.44160(3) 0.01610(10) Uani 1 d .
W6 W 0.70065(4) 0.16218(2) 0.30022(3) 0.02343(11) Uani 1 d .
W7 W 0.60823(5) 0.2500 0.48072(4) 0.02322(14) Uani 1 d S
V1 V 0.4653(2) 0.2500 0.2620(2) 0.0302(6) Uani 1 d S
O1 O 0.2544(7) 0.2500 -0.0632(6) 0.014(2) Uani 1 d S
O2 O 0.1183(5) 0.1174(3) 0.2057(5) 0.0157(13) Uani 1 d .
O3 O 0.5908(6) 0.1320(3) -0.0019(4) 0.0180(14) Uani 1 d .
O4 O 0.4515(5) 0.0005(3) 0.2653(4) 0.0148(13) Uani 1 d .
O5 O 0.3294(5) 0.1189(3) 0.5113(4) 0.0106(12) Uani 1 d .
O6 O 0.8244(5) 0.1326(3) 0.3381(5) 0.0184(14) Uani 1 d .
O7 O 0.7019(7) 0.2500 0.5744(6) 0.016(2) Uani 1 d S
O12 O 0.2174(5) 0.1855(3) 0.0867(4) 0.0118(12) Uani 1 d .
O13 O 0.4153(5) 0.1880(3) 0.0538(4) 0.0105(12) Uani 1 d .
O22 O 0.1492(7) 0.2500 0.2176(6) 0.010(2) Uani 1 d S
O24 O 0.3358(5) 0.1123(3) 0.2105(4) 0.0105(12) Uani 1 d .
O25 O 0.2702(5) 0.1743(3) 0.3393(4) 0.0099(12) Uani 1 d .
O33 O 0.5921(7) 0.2500 0.0873(6) 0.013(2) Uani 1 d S
O34 O 0.5075(5) 0.0841(3) 0.1394(4) 0.0114(12) Uani 1 d .
O36 O 0.6879(5) 0.1480(3) 0.1748(4) 0.0133(13) Uani 1 d .
O45 O 0.4467(5) 0.1113(3) 0.3716(4) 0.0109(12) Uani 1 d .
O46 O 0.6234(5) 0.0822(3) 0.3064(4) 0.0119(12) Uani 1 d .
O55 O 0.3317(7) 0.2500 0.4821(6) 0.012(2) Uani 1 d S
O57 O 0.5143(5) 0.1864(3) 0.5165(4) 0.0113(12) Uani 1 d .
O66 O 0.7283(7) 0.2500 0.2836(6) 0.011(2) Uani 1 d S
O67 O 0.6622(5) 0.1870(3) 0.4110(4) 0.0102(12) Uani 1 d .
O122 O 0.3464(7) 0.2500 0.2043(5) 0.008(2) Uani 1 d S
O346 O 0.5273(5) 0.1862(3) 0.2373(4) 0.0096(12) Uani 1 d .
O557 O 0.4596(7) 0.2500 0.3686(5) 0.007(2) Uani 1 d S
N1 N 0.7450(7) 0.0453(4) 0.5859(6) 0.020(2) Uani 1 d .
C11 C 0.6329(8) 0.0351(5) 0.5381(7) 0.020(2) Uani 1 d .
H11A H 0.5856(8) 0.0415(5) 0.5797(7) 0.030 Uiso 1 d R
H11B H 0.6168(8) 0.0653(5) 0.4897(7) 0.030 Uiso 1 d R
H11C H 0.6250(8) -0.0077(5) 0.5146(7) 0.030 Uiso 1 d R
C12 C 0.7731(9) -0.0004(5) 0.6589(8) 0.025(2) Uani 1 d .
H12A H 0.7277(9) 0.0055(5) 0.7021(8) 0.037 Uiso 1 d R
H12B H 0.7650(9) -0.0433(5) 0.6353(8) 0.037 Uiso 1 d R
H12C H 0.8449(9) 0.0062(5) 0.6874(8) 0.037 Uiso 1 d R
C13 C 0.8180(11) 0.0345(11) 0.5191(9) 0.069(6) Uani 1 d .
H13A H 0.8897(11) 0.0406(11) 0.5484(9) 0.103 Uiso 1 d R
H13B H 0.8093(11) -0.0084(11) 0.4957(9) 0.103 Uiso 1 d R
H13C H 0.8011(11) 0.0647(11) 0.4707(9) 0.103 Uiso 1 d R
C14 C 0.7535(16) 0.1120(7) 0.6219(15) 0.095(9) Uani 1 d .
H14A H 0.7072(16) 0.1180(7) 0.6643(15) 0.142 Uiso 1 d R
H14B H 0.8248(16) 0.1197(7) 0.6509(15) 0.142 Uiso 1 d R
H14C H 0.7349(16) 0.1414(7) 0.5727(15) 0.142 Uiso 1 d R
N2 N 0.2690(7) 0.0410(4) -0.0797(6) 0.022(2) Uani 1 d .
C21 C 0.2218(11) -0.0187(6) -0.1258(9) 0.039(3) Uani 1 d .
H21A H 0.1525(11) -0.0251(6) -0.1126(9) 0.059 Uiso 1 d R
H21B H 0.2174(11) -0.0142(6) -0.1896(9) 0.059 Uiso 1 d R
H21C H 0.2651(11) -0.0550(6) -0.1050(9) 0.059 Uiso 1 d R
C22 C 0.3769(12) 0.0497(10) -0.1011(11) 0.062(5) Uani 1 d .
H22A H 0.4086(12) 0.0876(10) -0.0719(11) 0.092 Uiso 1 d R
H22B H 0.4195(12) 0.0130(10) -0.0803(11) 0.092 Uiso 1 d R
H22C H 0.3718(12) 0.0539(10) -0.1649(11) 0.092 Uiso 1 d R
C23 C 0.2774(13) 0.0377(8) 0.0193(9) 0.047(4) Uani 1 d .
H23A H 0.3080(13) 0.0767(8) 0.0456(9) 0.070 Uiso 1 d R
H23B H 0.2088(13) 0.0321(8) 0.0343(9) 0.070 Uiso 1 d R
H23C H 0.3214(13) 0.0021(8) 0.0421(9) 0.070 Uiso 1 d R
C24 C 0.1988(15) 0.0967(7) -0.1136(12) 0.061(5) Uani 1 d .
H24A H 0.2273(15) 0.1355(7) -0.0850(12) 0.091 Uiso 1 d R
H24B H 0.1943(15) 0.1005(7) -0.1775(12) 0.091 Uiso 1 d R
H24C H 0.1298(15) 0.0894(7) -0.1003(12) 0.091 Uiso 1 d R
N3 N 0.4667(11) 0.2500 0.7574(8) 0.026(3) Uani 1 d S
C31 C 0.4735(13) 0.2500 0.8566(10) 0.026(3) Uani 1 d S
H31A H 0.5111(13) 0.2125 0.8816(10) 0.039 Uiso 1 d R
H31B H 0.4039(13) 0.2500 0.8709(10) 0.039 Uiso 1 d SR
C32 C 0.5753(17) 0.2500 0.7364(13) 0.044(5) Uani 1 d S
H32A H 0.6123(17) 0.2126 0.7622(13) 0.065 Uiso 1 d R
H32B H 0.5718(17) 0.2500 0.6724(13) 0.065 Uiso 1 d SR
C33 C 0.4085(14) 0.1912(9) 0.7185(10) 0.058(5) Uani 1 d .
H33A H 0.4459(14) 0.1538(9) 0.7438(10) 0.087 Uiso 1 d R
H33B H 0.3389(14) 0.1910(9) 0.7325(10) 0.087 Uiso 1 d R
H33C H 0.4041(14) 0.1910(9) 0.6544(10) 0.087 Uiso 1 d R
N4 N 0.0350(9) 0.2500 0.4870(8) 0.016(2) Uani 1 d S
C41 C -0.0768(11) 0.2500 0.5041(11) 0.022(3) Uani 1 d S
H41A H -0.1124(11) 0.2124 0.4775(11) 0.033 Uiso 1 d R
H41B H -0.0770(11) 0.2500 0.5676(11) 0.033 Uiso 1 d SR
C42 C 0.0395(16) 0.2500 0.3882(10) 0.030(4) Uani 1 d S
H42A H 0.0045(16) 0.2124 0.3610(10) 0.046 Uiso 1 d R
H42B H 0.1113(16) 0.2500 0.3793(10) 0.046 Uiso 1 d SR
C43 C 0.0917(11) 0.1919(7) 0.5296(9) 0.043(4) Uani 1 d .
H43A H 0.0899(11) 0.1919(7) 0.5929(9) 0.064 Uiso 1 d R
H43B H 0.0578(11) 0.1538(7) 0.5027(9) 0.064 Uiso 1 d R
H43C H 0.1635(11) 0.1926(7) 0.5208(9) 0.064 Uiso 1 d R
N5 N 0.8936(9) 0.2500 0.0346(9) 0.027(3) Uani 1 d S
C51 C 0.7918(12) 0.2500 -0.0313(10) 0.027(3) Uani 1 d S
H51A H 0.7884(12) 0.2124 -0.0684(10) 0.040 Uiso 1 d R
H51B H 0.7338(12) 0.2500 0.0005(10) 0.040 Uiso 1 d SR
C52 C 0.9847(13) 0.2500 -0.0149(13) 0.035(4) Uani 1 d S
H52A H 0.9814(13) 0.2124 -0.0520(13) 0.053 Uiso 1 d R
H52B H 1.0495(13) 0.2500 0.0276(13) 0.053 Uiso 1 d SR
C53 C 0.8945(13) 0.1898(12) 0.0860(14) 0.100(10) Uani 1 d .
H53A H 0.9581(13) 0.1868(12) 0.1298(14) 0.151 Uiso 1 d R
H53B H 0.8348(13) 0.1879(12) 0.1157(14) 0.151 Uiso 1 d R
H53C H 0.8914(13) 0.1548(12) 0.0442(14) 0.151 Uiso 1 d R
O1S O 0.2924(6) 0.0474(4) 0.6675(5) 0.026(2) Uani 1 d .
H1SA H 0.3031(6) 0.0685(4) 0.6219(5) 0.031 Uiso 1 d R
H1SB H 0.3170(6) 0.0096(4) 0.6752(5) 0.031 Uiso 1 d R
O2S O 0.0733(7) 0.0543(4) 0.6539(6) 0.035(2) Uani 1 d .
H2SA H 0.0494(7) 0.0165(4) 0.6574(6) 0.042 Uiso 1 d R
H2SB H 0.1398(7) 0.0523(4) 0.6581(6) 0.042 Uiso 1 d R
O3S O 1.0031(8) 0.0691(4) 0.3354(8) 0.050(3) Uani 1 d .
H3SA H 1.0374(8) 0.0834(4) 0.2965(8) 0.060 Uiso 1 d R
H3SB H 0.9462(8) 0.0893(4) 0.3365(8) 0.060 Uiso 1 d R
O4S O 0.6547(8) 0.1023(4) -0.1630(6) 0.044(2) Uani 1 d .
H4SA H 0.6352(8) 0.1115(4) -0.1137(6) 0.053 Uiso 1 d R
H4SB H 0.6230(8) 0.0717(4) -0.1937(6) 0.053 Uiso 1 d R
O5S O 0.1251(12) 0.2500 -0.2315(8) 0.047(4) Uani 1 d S
H5SA H 0.1646(12) 0.2500 -0.1801(8) 0.057 Uiso 1 d SR
H5SB H 0.0830(12) 0.2183 -0.2384(8) 0.057 Uiso 0.50 d PR
O6S O -0.0103(8) 0.1483(6) 0.7460(8) 0.055(3) Uani 1 d .
H6SA H 0.0158(8) 0.1193(6) 0.7172(8) 0.066 Uiso 1 d R
H6SB H -0.0445(8) 0.1338(6) 0.7848(8) 0.066 Uiso 0.50 d PR
H6SC H 0.0319(8) 0.1800(6) 0.7529(8) 0.066 Uiso 0.50 d PR
O7S O 0.1219(10) -0.1021(7) 0.1290(11) 0.098(6) Uani 1 d .
H7SA H 0.1888(10) -0.1023(7) 0.1390(11) 0.117 Uiso 1 d R
H7SB H 0.0876(10) -0.1165(7) 0.1677(11) 0.117 Uiso 0.50 d PR
H7SC H 0.0939(10) -0.0657(7) 0.1148(11) 0.117 Uiso 0.50 d PR
O8S O 0.0328(10) 0.0129(9) 0.0843(11) 0.115(7) Uani 1 d .
H8SA H 0.0577(10) 0.0431(9) 0.1196(11) 0.138 Uiso 1 d R
H8SB H 0.0607(10) -0.0235(9) 0.0985(11) 0.138 Uiso 0.50 d PR
H8SC H 0.0112(10) 0.0045(9) 0.0291(11) 0.138 Uiso 0.50 d PR

loop_
_atom_type_symbol
_atom_type_description
_atom_type_scat_dispersion_real
_atom_type_scat_dispersion_imag
_atom_type_scat_source
C C 0.0033 0.0016 'International Tables Vol C Tables 4.2.6.8 and 6.1.1.4'
H H 0.0000 0.0000 'International Tables Vol C Tables 4.2.6.8 and 6.1.1.4'
N N 0.0061 0.0033 'International Tables Vol C Tables 4.2.6.8 and 6.1.1.4'
O O 0.0106 0.0060 'International Tables Vol C Tables 4.2.6.8 and 6.1.1.4'
V V 0.3005 0.5294 'International Tables Vol C Tables 4.2.6.8 and 6.1.1.4'
W W -0.8490 6.8722 'International Tables Vol C Tables 4.2.6.8 and 6.1.1.4'

loop_
_geom_angle_atom_site_label_1
_geom_angle_atom_site_label_2
_geom_angle_atom_site_label_3
_geom_angle
_geom_angle_site_symmetry_1
_geom_angle_site_symmetry_3
O1 W1 O13 101.1(3) . 4_565
O1 W1 O13 101.0(3) . .
O13 W1 O13 85.3(4) 4_565 .
O1 W1 O12 98.6(3) . .
O13 W1 O12 160.3(3) 4_565 .
O13 W1 O12 89.4(3) . .
O1 W1 O12 98.6(3) . 4_565
O13 W1 O12 89.4(3) 4_565 4_565
O13 W1 O12 160.3(3) . 4_565
O12 W1 O12 89.2(4) . 4_565
O1 W1 O122 170.4(4) . .
O13 W1 O122 86.0(2) 4_565 .
O13 W1 O122 86.0(2) . .
O12 W1 O122 74.8(2) . .
O12 W1 O122 74.7(2) 4_565 .
O2 W2 O24 101.7(3) . .
O2 W2 O25 102.2(3) . .
O24 W2 O25 86.6(3) . .
O2 W2 O12 99.2(3) . .
O24 W2 O12 88.7(3) . .
O25 W2 O12 158.6(3) . .
O2 W2 O22 99.8(3) . .
O24 W2 O22 158.5(3) . .
O25 W2 O22 89.4(3) . .
O12 W2 O22 87.3(3) . .
O2 W2 O122 170.4(3) . .
O24 W2 O122 84.8(2) . .
O25 W2 O122 85.1(3) . .
O12 W2 O122 73.7(3) . .
O22 W2 O122 73.8(3) . .
O3 W3 O33 101.7(3) . .
O3 W3 O13 101.9(3) . .
O33 W3 O13 86.0(3) . .
O3 W3 O34 98.5(3) . .
O33 W3 O34 159.8(3) . .
O13 W3 O34 89.7(3) . .
O3 W3 O36 98.9(3) . .
O33 W3 O36 89.4(3) . .
O13 W3 O36 159.2(3) . .
O34 W3 O36 87.7(3) . .
O3 W3 O346 169.6(3) . .
O33 W3 O346 85.5(3) . .
O13 W3 O346 85.9(2) . .
O34 W3 O346 74.5(2) . .
O36 W3 O346 73.5(2) . .
O4 W4 O24 101.6(3) . .
O4 W4 O45 101.9(3) . .
O24 W4 O45 85.2(3) . .
O4 W4 O34 99.3(3) . .
O24 W4 O34 89.2(3) . .
O45 W4 O34 158.7(3) . .
O4 W4 O46 99.2(3) . .
O24 W4 O46 159.2(3) . .
O45 W4 O46 89.4(3) . .
O34 W4 O46 88.6(3) . .
O4 W4 O346 170.8(3) . .
O24 W4 O346 84.6(2) . .
O45 W4 O346 85.3(2) . .
O34 W4 O346 73.8(2) . .
O46 W4 O346 75.0(2) . .
O5 W5 O45 102.2(3) . .
O5 W5 O57 99.2(3) . .
O45 W5 O57 90.7(3) . .
O5 W5 O25 101.8(3) . .
O45 W5 O25 85.8(3) . .
O57 W5 O25 159.0(3) . .
O5 W5 O55 98.4(3) . .
O45 W5 O55 159.3(3) . .
O57 W5 O55 88.1(3) . .
O25 W5 O55 88.0(3) . .
O5 W5 O557 170.0(3) . .
O45 W5 O557 85.8(2) . .
O57 W5 O557 74.5(3) . .
O25 W5 O557 84.6(3) . .
O55 W5 O557 73.9(3) . .
O6 W6 O66 101.9(3) . .
O6 W6 O36 100.8(3) . .
O66 W6 O36 90.2(3) . .
O6 W6 O67 100.3(3) . .
O66 W6 O67 86.5(3) . .
O36 W6 O67 158.9(3) . .
O6 W6 O46 97.5(3) . .
O66 W6 O46 160.5(3) . .
O36 W6 O46 87.7(3) . .
O67 W6 O46 88.5(3) . .
O6 W6 O346 170.6(3) . .
O66 W6 O346 85.9(3) . .
O36 W6 O346 73.7(2) . .
O67 W6 O346 85.3(2) . .
O46 W6 O346 75.0(2) . .
O7 W7 O67 100.8(3) . 4_565
O7 W7 O67 100.8(3) . .
O67 W7 O67 87.8(4) 4_565 .
O7 W7 O57 99.0(3) . 4_565
O67 W7 O57 89.5(3) 4_565 4_565
O67 W7 O57 160.2(3) . 4_565
O7 W7 O57 99.0(3) . .
O67 W7 O57 160.2(3) 4_565 .
O67 W7 O57 89.5(3) . .
O57 W7 O57 86.3(4) 4_565 .
O7 W7 O557 170.4(4) . .
O67 W7 O557 86.1(2) 4_565 .
O67 W7 O557 86.1(2) . .
O57 W7 O557 74.2(2) 4_565 .
O57 W7 O557 74.2(2) . .
O122 V1 O557 109.1(5) . .
O122 V1 O346 109.4(3) . .
O557 V1 O346 109.8(3) . .
O122 V1 O346 109.4(3) . 4_565
O557 V1 O346 109.8(3) . 4_565
O346 V1 O346 109.4(5) . 4_565
W1 O12 W2 120.1(3) . .
W3 O13 W1 150.4(4) . .
W2 O22 W2 120.7(4) . 4_565
W2 O24 W4 151.5(3) . .
W2 O25 W5 150.3(4) . .
W3 O33 W3 150.5(5) . 4_565
W3 O34 W4 120.5(3) . .
W6 O36 W3 121.2(3) . .
W5 O45 W4 151.4(4) . .
W4 O46 W6 118.5(3) . .
W5 O55 W5 120.0(5) 4_565 .
W5 O57 W7 120.0(3) . .
W6 O66 W6 151.1(5) 4_565 .
W7 O67 W6 149.2(4) . .
V1 O122 W1 124.5(5) . .
V1 O122 W2 124.0(3) . .
W1 O122 W2 91.4(2) . .
V1 O122 W2 124.0(3) . 4_565
W1 O122 W2 91.4(2) . 4_565
W2 O122 W2 91.7(3) . 4_565
V1 O346 W3 124.2(3) . .
V1 O346 W6 123.9(3) . .
W3 O346 W6 91.5(2) . .
V1 O346 W4 124.5(3) . .
W3 O346 W4 91.3(2) . .
W6 O346 W4 91.6(2) . .
V1 O557 W7 123.0(5) . .
V1 O557 W5 124.7(3) . 4_565
W7 O557 W5 91.4(2) . 4_565
V1 O557 W5 124.7(3) . .
W7 O557 W5 91.4(2) . .
W5 O557 W5 92.1(3) 4_565 .
C12 N1 C14 110.1(11) . .
C12 N1 C11 111.0(8) . .
C14 N1 C11 107.9(10) . .
C12 N1 C13 107.9(10) . .
C14 N1 C13 111.6(15) . .
C11 N1 C13 108.4(9) . .
C23 N2 C22 108.7(10) . .
C23 N2 C21 112.3(10) . .
C22 N2 C21 108.4(10) . .
C23 N2 C24 108.2(11) . .
C22 N2 C24 111.2(13) . .
C21 N2 C24 108.1(9) . .
C31 N3 C32 109.0(13) . .
C31 N3 C33 109.3(9) . 4_565
C32 N3 C33 109.9(10) . 4_565
C31 N3 C33 109.3(9) . .
C32 N3 C33 109.9(10) . .
C33 N3 C33 109.5(17) 4_565 .
C43 N4 C43 107.8(15) 4_565 .
C43 N4 C42 108.9(8) 4_565 .
C43 N4 C42 108.9(8) . .
C43 N4 C41 109.5(8) 4_565 .
C43 N4 C41 109.5(8) . .
C42 N4 C41 112.2(12) . .
C53 N5 C53 116.6(24) 4_565 .
C53 N5 C51 105.9(10) 4_565 .
C53 N5 C51 105.9(10) . .
C53 N5 C52 109.2(10) 4_565 .
C53 N5 C52 109.2(10) . .
C51 N5 C52 109.9(13) . .

loop_
_geom_bond_atom_site_label_1
_geom_bond_atom_site_label_2
_geom_bond_distance
_geom_bond_site_symmetry_2
W1 O1 1.708(9) .
W1 O13 1.907(6) 4_565
W1 O13 1.907(6) .
W1 O12 1.914(6) .
W1 O12 1.914(6) 4_565
W1 O122 2.311(8) .
W2 O2 1.712(7) .
W2 O24 1.893(6) .
W2 O25 1.900(6) .
W2 O12 1.931(6) .
W2 O22 1.936(4) .
W2 O122 2.344(6) .
W3 O3 1.710(7) .
W3 O33 1.900(2) .
W3 O13 1.902(6) .
W3 O34 1.910(6) .
W3 O36 1.919(6) .
W3 O346 2.317(6) .
W4 O4 1.708(7) .
W4 O24 1.916(6) .
W4 O45 1.918(6) .
W4 O34 1.923(6) .
W4 O46 1.935(6) .
W4 O346 2.336(6) .
W5 O5 1.714(6) .
W5 O45 1.899(6) .
W5 O57 1.906(6) .
W5 O25 1.920(6) .
W5 O55 1.937(4) .
W5 O557 2.331(6) .
W6 O6 1.712(7) .
W6 O66 1.890(2) .
W6 O36 1.897(6) .
W6 O67 1.903(6) .
W6 O46 1.952(6) .
W6 O346 2.324(6) .
W7 O7 1.690(9) .
W7 O67 1.892(6) 4_565
W7 O67 1.892(6) .
W7 O57 1.938(6) 4_565
W7 O57 1.938(6) .
W7 O557 2.321(8) .
V1 O122 1.625(9) .
V1 O557 1.626(8) .
V1 O346 1.630(6) .
V1 O346 1.630(6) 4_565
O22 W2 1.936(4) 4_565
O33 W3 1.900(2) 4_565
O55 W5 1.937(4) 4_565
O66 W6 1.890(2) 4_565
O122 W2 2.344(6) 4_565
O557 W5 2.331(6) 4_565
N1 C12 1.454(13) .
N1 C14 1.49(2) .
N1 C11 1.513(12) .
N1 C13 1.52(2) .
N2 C23 1.482(15) .
N2 C22 1.50(2) .
N2 C21 1.502(14) .
N2 C24 1.50(2) .
N3 C31 1.49(2) .
N3 C32 1.49(2) .
N3 C33 1.50(2) 4_565
N3 C33 1.50(2) .
N4 C43 1.500(13) 4_565
N4 C43 1.500(13) .
N4 C42 1.51(2) .
N4 C41 1.51(2) .
N5 C53 1.47(2) 4_565
N5 C53 1.47(2) .
N5 C51 1.50(2) .
N5 C52 1.50(2) .

loop_
_geom_torsion_atom_site_label_1
_geom_torsion_atom_site_label_2
_geom_torsion_atom_site_label_3
_geom_torsion_atom_site_label_4
_geom_torsion
_geom_torsion_site_symmetry_1
_geom_torsion_site_symmetry_4
O1 W1 O12 W2 -171.8(4) . .
O13 W1 O12 W2 12.8(10) 4_565 .
O13 W1 O12 W2 87.1(4) . .
O12 W1 O12 W2 -73.3(4) 4_565 .
O122 W1 O12 W2 1.1(3) . .
O2 W2 O12 W1 172.3(4) . .
O24 W2 O12 W1 -86.1(4) . .
O25 W2 O12 W1 -8.8(10) . .
O22 W2 O12 W1 72.8(4) . .
O122 W2 O12 W1 -1.1(3) . .
O3 W3 O13 W1 -133.8(7) . .
O33 W3 O13 W1 -32.7(8) . .
O34 W3 O13 W1 127.6(7) . .
O36 W3 O13 W1 45.0(13) . .
O346 W3 O13 W1 53.1(7) . .
O1 W1 O13 W3 133.6(7) . .
O13 W1 O13 W3 33.3(9) 4_565 .
O12 W1 O13 W3 -127.7(7) . .
O12 W1 O13 W3 -41.8(13) 4_565 .
O122 W1 O13 W3 -53.0(7) . .
O2 W2 O22 W2 -173.1(5) . 4_565
O24 W2 O22 W2 5.3(12) . 4_565
O25 W2 O22 W2 84.6(5) . 4_565
O12 W2 O22 W2 -74.2(5) . 4_565
O122 W2 O22 W2 -0.5(4) . 4_565
O2 W2 O24 W4 -129.4(7) . .
O25 W2 O24 W4 -27.7(7) . .
O12 W2 O24 W4 131.5(8) . .
O22 W2 O24 W4 52.2(13) . .
O122 W2 O24 W4 57.7(7) . .
O4 W4 O24 W2 129.4(7) . .
O45 W4 O24 W2 28.2(7) . .
O34 W4 O24 W2 -131.3(8) . .
O46 W4 O24 W2 -47.4(12) . .
O346 W4 O24 W2 -57.5(7) . .
O2 W2 O25 W5 128.9(7) . .
O24 W2 O25 W5 27.6(7) . .
O12 W2 O25 W5 -50.0(12) . .
O22 W2 O25 W5 -131.2(7) . .
O122 W2 O25 W5 -57.4(7) . .
O5 W5 O25 W2 -130.1(7) . .
O45 W5 O25 W2 -28.5(7) . .
O57 W5 O25 W2 52.3(12) . .
O55 W5 O25 W2 131.7(7) . .
O557 W5 O25 W2 57.6(7) . .
O3 W3 O33 W3 131.9(10) . 4_565
O13 W3 O33 W3 30.5(10) . 4_565
O34 W3 O33 W3 -47.5(17) . 4_565
O36 W3 O33 W3 -129.1(10) . 4_565
O346 W3 O33 W3 -55.6(10) . 4_565
O3 W3 O34 W4 171.3(4) . .
O33 W3 O34 W4 -9.3(12) . .
O13 W3 O34 W4 -86.7(4) . .
O36 W3 O34 W4 72.6(4) . .
O346 W3 O34 W4 -0.9(3) . .
O4 W4 O34 W3 -172.9(4) . .
O24 W4 O34 W3 85.5(4) . .
O45 W4 O34 W3 11.0(9) . .
O46 W4 O34 W3 -73.8(4) . .
O346 W4 O34 W3 0.9(3) . .
O6 W6 O36 W3 172.3(4) . .
O66 W6 O36 W3 -85.6(4) . .
O67 W6 O36 W3 -5.0(10) . .
O46 W6 O36 W3 75.0(4) . .
O346 W6 O36 W3 0.1(3) . .
O3 W3 O36 W6 -172.8(4) . .
O33 W3 O36 W6 85.4(4) . .
O13 W3 O36 W6 8.4(10) . .
O34 W3 O36 W6 -74.5(4) . .
O346 W3 O36 W6 -0.1(3) . .
O5 W5 O45 W4 132.8(7) . .
O57 W5 O45 W4 -127.7(8) . .
O25 W5 O45 W4 31.6(7) . .
O55 W5 O45 W4 -41.2(14) . .
O557 W5 O45 W4 -53.3(8) . .
O4 W4 O45 W5 -132.1(7) . .
O24 W4 O45 W5 -31.3(7) . .
O34 W4 O45 W5 44.0(12) . .
O46 W4 O45 W5 128.6(8) . .
O346 W4 O45 W5 53.7(7) . .
O4 W4 O46 W6 171.7(4) . .
O24 W4 O46 W6 -11.5(9) . .
O45 W4 O46 W6 -86.3(4) . .
O34 W4 O46 W6 72.5(4) . .
O346 W4 O46 W6 -1.1(3) . .
O6 W6 O46 W4 -173.2(4) . .
O66 W6 O46 W4 11.4(12) . .
O36 W6 O46 W4 -72.7(4) . .
O67 W6 O46 W4 86.6(4) . .
O346 W6 O46 W4 1.1(3) . .
O5 W5 O55 W5 170.8(5) . 4_565
O45 W5 O55 W5 -15.2(13) . 4_565
O57 W5 O55 W5 71.8(5) . 4_565
O25 W5 O55 W5 -87.6(5) . 4_565
O557 W5 O55 W5 -2.6(4) . 4_565
O5 W5 O57 W7 -173.1(4) . .
O45 W5 O57 W7 84.5(4) . .
O25 W5 O57 W7 4.5(10) . .
O55 W5 O57 W7 -74.8(4) . .
O557 W5 O57 W7 -1.0(3) . .
O7 W7 O57 W5 174.1(4) . .
O67 W7 O57 W5 -2.8(10) 4_565 .
O67 W7 O57 W5 -85.1(4) . .
O57 W7 O57 W5 75.6(4) 4_565 .
O557 W7 O57 W5 1.0(3) . .
O6 W6 O66 W6 -131.1(10) . 4_565
O36 W6 O66 W6 127.9(10) . 4_565
O67 W6 O66 W6 -31.3(10) . 4_565
O46 W6 O66 W6 44.2(18) . 4_565
O346 W6 O66 W6 54.2(10) . 4_565
O7 W7 O67 W6 -129.1(7) . .
O67 W7 O67 W6 -28.5(8) 4_565 .
O57 W7 O67 W6 54.1(12) 4_565 .
O57 W7 O67 W6 131.9(7) . .
O557 W7 O67 W6 57.7(7) . .
O6 W6 O67 W7 130.1(7) . .
O66 W6 O67 W7 28.7(7) . .
O36 W6 O67 W7 -52.6(12) . .
O46 W6 O67 W7 -132.5(7) . .
O346 W6 O67 W7 -57.5(7) . .
O557 V1 O122 W1 180.0 . .
O346 V1 O122 W1 -59.9(3) . .
O346 V1 O122 W1 59.9(3) 4_565 .
O557 V1 O122 W2 -60.0(4) . .
O346 V1 O122 W2 60.1(6) . .
O346 V1 O122 W2 179.9(4) 4_565 .
O557 V1 O122 W2 60.0(4) . 4_565
O346 V1 O122 W2 -179.9(4) . 4_565
O346 V1 O122 W2 -60.1(6) 4_565 4_565
O1 W1 O122 V1 180.000(1) . .
O13 W1 O122 V1 -42.8(2) 4_565 .
O13 W1 O122 V1 42.8(2) . .
O12 W1 O122 V1 133.3(2) . .
O12 W1 O122 V1 -133.3(2) 4_565 .
O1 W1 O122 W2 45.88(15) . .
O13 W1 O122 W2 -176.9(2) 4_565 .
O13 W1 O122 W2 -91.3(2) . .
O12 W1 O122 W2 -0.8(2) . .
O12 W1 O122 W2 92.6(3) 4_565 .
O1 W1 O122 W2 -45.9(2) . 4_565
O13 W1 O122 W2 91.3(2) 4_565 4_565
O13 W1 O122 W2 176.9(2) . 4_565
O12 W1 O122 W2 -92.6(3) . 4_565
O12 W1 O122 W2 0.8(2) 4_565 4_565
O2 W2 O122 V1 -176.5(15) . .
O24 W2 O122 V1 -43.5(5) . .
O25 W2 O122 V1 43.6(5) . .
O12 W2 O122 V1 -133.6(5) . .
O22 W2 O122 V1 134.4(5) . .
O2 W2 O122 W1 -42.1(17) . .
O24 W2 O122 W1 91.0(2) . .
O25 W2 O122 W1 178.0(2) . .
O12 W2 O122 W1 0.8(2) . .
O22 W2 O122 W1 -91.1(3) . .
O2 W2 O122 W2 49.4(18) . 4_565
O24 W2 O122 W2 -177.6(3) . 4_565
O25 W2 O122 W2 -90.5(3) . 4_565
O12 W2 O122 W2 92.3(3) . 4_565
O22 W2 O122 W2 0.3(3) . 4_565
O122 V1 O346 W3 60.0(5) . .
O557 V1 O346 W3 179.6(4) . .
O346 V1 O346 W3 -59.8(6) 4_565 .
O122 V1 O346 W6 179.8(4) . .
O557 V1 O346 W6 -60.6(5) . .
O346 V1 O346 W6 59.9(6) 4_565 .
O122 V1 O346 W4 -60.0(5) . .
O557 V1 O346 W4 59.6(5) . .
O346 V1 O346 W4 -179.89(8) 4_565 .
O3 W3 O346 V1 178.0(14) . .
O33 W3 O346 V1 43.2(5) . .
O13 W3 O346 V1 -43.1(4) . .
O34 W3 O346 V1 -133.9(5) . .
O36 W3 O346 V1 133.9(5) . .
O3 W3 O346 W6 44.1(17) . .
O33 W3 O346 W6 -90.6(3) . .
O13 W3 O346 W6 -176.9(3) . .
O34 W3 O346 W6 92.3(3) . .
O36 W3 O346 W6 0.0(2) . .
O3 W3 O346 W4 -47.5(16) . .
O33 W3 O346 W4 177.7(3) . .
O13 W3 O346 W4 91.4(2) . .
O34 W3 O346 W4 0.6(2) . .
O36 W3 O346 W4 -91.6(3) . .
O6 W6 O346 V1 171.0(16) . .
O66 W6 O346 V1 -42.8(5) . .
O36 W6 O346 V1 -134.1(5) . .
O67 W6 O346 V1 44.0(4) . .
O46 W6 O346 V1 133.8(4) . .
O6 W6 O346 W3 -54.9(18) . .
O66 W6 O346 W3 91.3(3) . .
O36 W6 O346 W3 0.0(2) . .
O67 W6 O346 W3 178.1(3) . .
O46 W6 O346 W3 -92.1(3) . .
O6 W6 O346 W4 36.5(18) . .
O66 W6 O346 W4 -177.3(3) . .
O36 W6 O346 W4 91.3(3) . .
O67 W6 O346 W4 -90.5(2) . .
O46 W6 O346 W4 -0.8(2) . .
O4 W4 O346 V1 175.4(15) . .
O24 W4 O346 V1 42.9(4) . .
O45 W4 O346 V1 -42.7(4) . .
O34 W4 O346 V1 133.7(4) . .
O46 W4 O346 V1 -133.4(4) . .
O4 W4 O346 W3 41.1(17) . .
O24 W4 O346 W3 -91.4(2) . .
O45 W4 O346 W3 -177.0(2) . .
O34 W4 O346 W3 -0.6(2) . .
O46 W4 O346 W3 92.3(2) . .
O4 W4 O346 W6 -50.5(17) . .
O24 W4 O346 W6 177.1(2) . .
O45 W4 O346 W6 91.5(2) . .
O34 W4 O346 W6 -92.2(2) . .
O46 W4 O346 W6 0.8(2) . .
O122 V1 O557 W7 180.0 . .
O346 V1 O557 W7 60.2(3) . .
O346 V1 O557 W7 -60.2(3) 4_565 .
O122 V1 O557 W5 -61.0(4) . 4_565
O346 V1 O557 W5 179.1(4) . 4_565
O346 V1 O557 W5 58.8(6) 4_565 4_565
O122 V1 O557 W5 61.0(4) . .
O346 V1 O557 W5 -58.8(6) . .
O346 V1 O557 W5 -179.1(4) 4_565 .
O7 W7 O557 V1 180.000(2) . .
O67 W7 O557 V1 44.1(2) 4_565 .
O67 W7 O557 V1 -44.0(2) . .
O57 W7 O557 V1 134.7(2) 4_565 .
O57 W7 O557 V1 -134.7(2) . .
O7 W7 O557 W5 46.05(15) . 4_565
O67 W7 O557 W5 -89.9(2) 4_565 4_565
O67 W7 O557 W5 -178.0(2) . 4_565
O57 W7 O557 W5 0.7(2) 4_565 4_565
O57 W7 O557 W5 91.4(3) . 4_565
O7 W7 O557 W5 -46.05(15) . .
O67 W7 O557 W5 178.0(2) 4_565 .
O67 W7 O557 W5 89.9(2) . .
O57 W7 O557 W5 -91.4(3) 4_565 .
O57 W7 O557 W5 -0.7(2) . .
O5 W5 O557 V1 -174.8(14) . .
O45 W5 O557 V1 41.7(5) . .
O57 W5 O557 V1 133.5(5) . .
O25 W5 O557 V1 -44.5(5) . .
O55 W5 O557 V1 -133.9(6) . .
O5 W5 O557 W7 52.4(17) . .
O45 W5 O557 W7 -91.1(2) . .
O57 W5 O557 W7 0.7(2) . .
O25 W5 O557 W7 -177.3(2) . .
O55 W5 O557 W7 93.3(3) . .
O5 W5 O557 W5 -39.1(17) . 4_565
O45 W5 O557 W5 177.4(3) . 4_565
O57 W5 O557 W5 -90.7(3) . 4_565
O25 W5 O557 W5 91.3(3) . 4_565
O55 W5 O557 W5 1.9(3) . 4_565
